data_4107997
loop_
_publ_author_name
'Daniela Buccella'
'Gerard Parkin'

_publ_section_title
;
 Mononuclear and Dinuclear Molybdenum and Tungsten Complexes of
 p-tert-Butyltetrathiacalix[4]arene and
 p-tert-Butyltetrasulfonylcalix[4]arene: Facile Cleavage of the Calixarene
 Ligand Framework by Nickel
;
_journal_name_full 'Journal of the American Chemical Society'
_journal_page_first 8617
_journal_page_last 8619
_journal_paper_doi 10.1021/ja803215x
_journal_volume 130
_journal_year 2008
_chemical_formula_sum 'C70 H114 Mo O4 P6 S4 W'
_chemical_formula_weight 1613.46
_chemical_name_systematic
;
 ?
;
_space_group_IT_number 2
_symmetry_cell_setting triclinic
_symmetry_space_group_name_Hall '-P 1'
_symmetry_space_group_name_H-M 'P -1'
_atom_sites_solution_hydrogens geom
_atom_sites_solution_primary direct
_atom_sites_solution_secondary difmap
_audit_creation_method SHELXL-97
_cell_angle_alpha 75.937(2)
_cell_angle_beta 68.298(2)
_cell_angle_gamma 74.755(2)
_cell_formula_units_Z 1
_cell_length_a 12.2958(12)
_cell_length_b 12.3811(12)
_cell_length_c 15.1557(15)
_cell_measurement_temperature 243(2)
_cell_volume 2040.7(3)
_computing_cell_refinement 'Bruker SMART'
_computing_data_collection 'Bruker SMART'
_computing_data_reduction 'Bruker SHELXTL'
_computing_molecular_graphics 'Bruker SHELXTL'
_computing_publication_material 'Bruker SHELXTL'
_computing_structure_refinement 'SHELXL-97 (Sheldrick, 1997)'
_computing_structure_solution 'SHELXS-97 (Sheldrick, 1990)'
_diffrn_ambient_temperature 243(2)
_diffrn_measured_fraction_theta_full 0.984
_diffrn_measured_fraction_theta_max 0.984
_diffrn_measurement_device_type 'CCD area detector'
_diffrn_measurement_method 'phi and omega scans'
_diffrn_radiation_monochromator graphite
_diffrn_radiation_source 'fine-focus sealed tube'
_diffrn_radiation_type MoK\a
_diffrn_radiation_wavelength 0.71073
_diffrn_reflns_av_R_equivalents 0.0144
_diffrn_reflns_av_sigmaI/netI 0.0223
_diffrn_reflns_limit_h_max 14
_diffrn_reflns_limit_h_min -15
_diffrn_reflns_limit_k_max 9
_diffrn_reflns_limit_k_min -15
_diffrn_reflns_limit_l_max 18
_diffrn_reflns_limit_l_min -16
_diffrn_reflns_number 13119
_diffrn_reflns_theta_full 26.37
_diffrn_reflns_theta_max 26.37
_diffrn_reflns_theta_min 1.47
_exptl_absorpt_coefficient_mu 1.823
_exptl_absorpt_correction_T_max 0.8387
_exptl_absorpt_correction_T_min 0.7120
_exptl_absorpt_correction_type empirical
_exptl_absorpt_process_details sadabs
_exptl_crystal_colour red
_exptl_crystal_density_diffrn 1.313
_exptl_crystal_description block
_exptl_crystal_F_000 836
_exptl_crystal_size_max 0.20
_exptl_crystal_size_mid 0.20
_exptl_crystal_size_min 0.10
_refine_diff_density_max 0.557
_refine_diff_density_min -0.473
_refine_diff_density_rms 0.062
_refine_ls_extinction_coef 0.0019(2)
_refine_ls_extinction_expression Fc^*^=kFc[1+0.001xFc^2^\l^3^/sin(2\q)]^-1/4^
_refine_ls_extinction_method SHELXL
_refine_ls_goodness_of_fit_ref 1.058
_refine_ls_hydrogen_treatment mixed
_refine_ls_matrix_type full
_refine_ls_number_parameters 397
_refine_ls_number_reflns 8225
_refine_ls_number_restraints 0
_refine_ls_restrained_S_all 1.058
_refine_ls_R_factor_all 0.0299
_refine_ls_R_factor_gt 0.0258
_refine_ls_shift/su_max 0.002
_refine_ls_shift/su_mean 0.000
_refine_ls_structure_factor_coef Fsqd
_refine_ls_weighting_details 'calc w=1/[\s^2^(Fo^2^)+(0.0401P)^2^+0.5465P] where P=(Fo^2^+2Fc^2^)/3'
_refine_ls_weighting_scheme calc
_refine_ls_wR_factor_gt 0.0671
_refine_ls_wR_factor_ref 0.0689
_reflns_number_gt 7433
_reflns_number_total 8225
_reflns_threshold_expression >2sigma(I)
_cod_data_source_file ja803215x-file002.cif
_cod_data_source_block dbmows10
_cod_database_code 4107997

loop_
_symmetry_equiv_pos_as_xyz
'x, y, z'
'-x, -y, -z'

loop_
_atom_site_label
_atom_site_type_symbol
_atom_site_fract_x
_atom_site_fract_y
_atom_site_fract_z
_atom_site_U_iso_or_equiv
_atom_site_adp_type
_atom_site_occupancy
_atom_site_symmetry_multiplicity
_atom_site_calc_flag
_atom_site_refinement_flags
W W 0.702983(11) 0.256369(10) 0.061929(9) 0.03229(6) Uani 0.50 1 d P
Mo Mo 0.702983(11) 0.256369(10) 0.061929(9) 0.03229(6) Uani 0.50 1 d P
H1 H 0.728(2) 0.176(2) 0.1572(19) 0.048(8) Uiso 1 1 d .
H2 H 0.820(2) 0.148(2) 0.0397(19) 0.044(7) Uiso 1 1 d .
S1 S 0.78327(5) 0.28276(5) -0.11496(5) 0.03897(14) Uani 1 1 d .
S2 S 0.29771(5) 0.30398(5) -0.00096(5) 0.03637(13) Uani 1 1 d .
P1 P 0.56911(7) 0.29249(6) 0.21992(5) 0.04902(18) Uani 1 1 d .
P2 P 0.88489(7) 0.28682(7) 0.07408(7) 0.0543(2) Uani 1 1 d .
P3 P 0.66790(7) 0.06798(6) 0.07050(6) 0.05107(19) Uani 1 1 d .
O1 O 0.68394(14) 0.43985(13) 0.02625(11) 0.0339(3) Uani 1 1 d .
O2 O 0.54041(14) 0.29782(13) 0.02575(11) 0.0334(3) Uani 1 1 d .
C10 C 0.7353(2) 0.48938(19) -0.06130(16) 0.0320(5) Uani 1 1 d .
C11 C 0.7430(2) 0.6053(2) -0.08469(17) 0.0337(5) Uani 1 1 d .
C12 C 0.8029(2) 0.6527(2) -0.17785(18) 0.0435(6) Uani 1 1 d .
H12A H 0.8046 0.7306 -0.1906 0.052 Uiso 1 1 calc R
C13 C 0.8602(3) 0.5906(3) -0.25273(19) 0.0498(7) Uani 1 1 d .
C14 C 0.8528(2) 0.4768(3) -0.23134(19) 0.0476(6) Uani 1 1 d .
H14A H 0.8901 0.4314 -0.2799 0.057 Uiso 1 1 calc R
C15 C 0.7911(2) 0.4292(2) -0.13946(18) 0.0370(5) Uani 1 1 d .
C16 C 0.9306(4) 0.6410(4) -0.3548(2) 0.0742(11) Uani 1 1 d .
C17 C 0.8807(5) 0.6238(5) -0.4268(3) 0.1038(16) Uani 1 1 d .
H17A H 0.7981 0.6625 -0.4127 0.156 Uiso 1 1 calc R
H17B H 0.8854 0.5433 -0.4227 0.156 Uiso 1 1 calc R
H17C H 0.9266 0.6544 -0.4913 0.156 Uiso 1 1 calc R
C18 C 1.0602(4) 0.5794(6) -0.3781(3) 0.136(2) Uani 1 1 d .
H18A H 1.1059 0.6110 -0.4422 0.204 Uiso 1 1 calc R
H18B H 1.0644 0.4994 -0.3752 0.204 Uiso 1 1 calc R
H18C H 1.0928 0.5886 -0.3316 0.204 Uiso 1 1 calc R
C19 C 0.9249(6) 0.7670(4) -0.3640(3) 0.146(3) Uani 1 1 d .
H19A H 0.8425 0.8065 -0.3497 0.220 Uiso 1 1 calc R
H19B H 0.9704 0.7959 -0.4292 0.220 Uiso 1 1 calc R
H19C H 0.9582 0.7792 -0.3192 0.220 Uiso 1 1 calc R
C20 C 0.5434(2) 0.30162(18) -0.06242(16) 0.0323(5) Uani 1 1 d .
C21 C 0.6507(2) 0.2929(2) -0.14094(18) 0.0374(5) Uani 1 1 d .
C22 C 0.6571(3) 0.2903(2) -0.23342(19) 0.0453(6) Uani 1 1 d .
H22A H 0.7318 0.2824 -0.2821 0.054 Uiso 1 1 calc R
C23 C 0.5545(3) 0.2993(2) -0.25533(19) 0.0472(6) Uani 1 1 d .
C24 C 0.4472(2) 0.3113(2) -0.17999(18) 0.0404(6) Uani 1 1 d .
H24A H 0.3761 0.3194 -0.1929 0.048 Uiso 1 1 calc R
C25 C 0.4402(2) 0.31190(19) -0.08685(17) 0.0331(5) Uani 1 1 d .
C26 C 0.5605(3) 0.2954(3) -0.3579(2) 0.0647(9) Uani 1 1 d .
C27 C 0.6038(11) 0.1786(6) -0.3752(5) 0.284(7) Uani 1 1 d .
H27A H 0.6076 0.1749 -0.4395 0.426 Uiso 1 1 calc R
H27B H 0.5499 0.1312 -0.3283 0.426 Uiso 1 1 calc R
H27C H 0.6827 0.1517 -0.3692 0.426 Uiso 1 1 calc R
C28 C 0.4423(5) 0.3331(7) -0.3726(3) 0.159(3) Uani 1 1 d .
H28A H 0.4515 0.3291 -0.4382 0.238 Uiso 1 1 calc R
H28B H 0.4098 0.4107 -0.3610 0.238 Uiso 1 1 calc R
H28C H 0.3884 0.2842 -0.3282 0.238 Uiso 1 1 calc R
C29 C 0.6352(7) 0.3726(9) -0.4284(3) 0.221(5) Uani 1 1 d .
H29A H 0.6377 0.3696 -0.4925 0.331 Uiso 1 1 calc R
H29B H 0.7153 0.3500 -0.4247 0.331 Uiso 1 1 calc R
H29C H 0.6020 0.4493 -0.4148 0.331 Uiso 1 1 calc R
C31 C 0.4790(7) 0.1891(4) 0.2951(4) 0.191(4) Uani 1 1 d .
H31A H 0.4303 0.2149 0.3557 0.287 Uiso 1 1 calc R
H31B H 0.5306 0.1170 0.3072 0.287 Uiso 1 1 calc R
H31C H 0.4279 0.1799 0.2627 0.287 Uiso 1 1 calc R
C32 C 0.6260(5) 0.3165(7) 0.3055(4) 0.181(4) Uani 1 1 d .
H32A H 0.5610 0.3293 0.3646 0.272 Uiso 1 1 calc R
H32B H 0.6634 0.3825 0.2792 0.272 Uiso 1 1 calc R
H32C H 0.6845 0.2506 0.3187 0.272 Uiso 1 1 calc R
C33 C 0.4563(3) 0.4165(3) 0.2149(2) 0.0582(8) Uani 1 1 d .
H33A H 0.4052 0.4273 0.2797 0.087 Uiso 1 1 calc R
H33B H 0.4090 0.4076 0.1792 0.087 Uiso 1 1 calc R
H33C H 0.4934 0.4821 0.1831 0.087 Uiso 1 1 calc R
C41 C 0.8851(4) 0.4153(3) 0.1114(4) 0.0922(14) Uani 1 1 d .
H41A H 0.9640 0.4135 0.1123 0.138 Uiso 1 1 calc R
H41B H 0.8277 0.4203 0.1753 0.138 Uiso 1 1 calc R
H41C H 0.8636 0.4807 0.0665 0.138 Uiso 1 1 calc R
C42 C 1.0088(3) 0.2927(4) -0.0392(3) 0.0924(14) Uani 1 1 d .
H42A H 1.0774 0.3050 -0.0285 0.139 Uiso 1 1 calc R
H42B H 0.9857 0.3545 -0.0860 0.139 Uiso 1 1 calc R
H42C H 1.0291 0.2216 -0.0632 0.139 Uiso 1 1 calc R
C43 C 0.9542(3) 0.1786(3) 0.1532(3) 0.0837(13) Uani 1 1 d .
H43A H 1.0252 0.1997 0.1522 0.126 Uiso 1 1 calc R
H43B H 0.9757 0.1062 0.1311 0.126 Uiso 1 1 calc R
H43C H 0.8984 0.1723 0.2183 0.126 Uiso 1 1 calc R
C51 C 0.5169(3) 0.0446(3) 0.1051(3) 0.0776(11) Uani 1 1 d .
H51A H 0.5193 -0.0342 0.1046 0.116 Uiso 1 1 calc R
H51B H 0.4787 0.0930 0.0598 0.116 Uiso 1 1 calc R
H51C H 0.4722 0.0624 0.1692 0.116 Uiso 1 1 calc R
C52 C 0.7335(4) 0.0139(3) -0.0434(3) 0.0786(11) Uani 1 1 d .
H52A H 0.7158 -0.0608 -0.0341 0.118 Uiso 1 1 calc R
H52B H 0.8192 0.0087 -0.0659 0.118 Uiso 1 1 calc R
H52C H 0.7003 0.0649 -0.0907 0.118 Uiso 1 1 calc R
C53 C 0.7291(4) -0.0482(3) 0.1493(3) 0.0828(12) Uani 1 1 d .
H53A H 0.7099 -0.1183 0.1468 0.124 Uiso 1 1 calc R
H53B H 0.6950 -0.0327 0.2148 0.124 Uiso 1 1 calc R
H53C H 0.8151 -0.0555 0.1282 0.124 Uiso 1 1 calc R
C61 C 0.9655(8) 0.9558(7) -0.6352(6) 0.171(4) Uani 1 1 d .
H61A H 1.0341 0.9838 -0.6460 0.205 Uiso 1 1 calc R
C62 C 0.8619(10) 0.9975(6) -0.5745(6) 0.155(3) Uani 1 1 d .
H62A H 0.8558 1.0572 -0.5436 0.186 Uiso 1 1 calc R
C63 C 0.7659(8) 0.9535(8) -0.5574(5) 0.148(3) Uani 1 1 d .
H63A H 0.6937 0.9814 -0.5120 0.178 Uiso 1 1 calc R
C64 C 0.7685(12) 0.8736(9) -0.6012(9) 0.187(4) Uani 1 1 d .
H64A H 0.6985 0.8470 -0.5886 0.224 Uiso 1 1 calc R
C65 C 0.8762(17) 0.8274(10) -0.6672(9) 0.236(9) Uani 1 1 d .
H65A H 0.8821 0.7690 -0.6994 0.283 Uiso 1 1 calc R
C66 C 0.9717(10) 0.8742(9) -0.6810(5) 0.191(6) Uani 1 1 d .
H66A H 1.0456 0.8472 -0.7251 0.229 Uiso 1 1 calc R

loop_
_atom_site_aniso_label
_atom_site_aniso_U_11
_atom_site_aniso_U_22
_atom_site_aniso_U_33
_atom_site_aniso_U_23
_atom_site_aniso_U_13
_atom_site_aniso_U_12
W 0.03204(8) 0.02529(7) 0.04313(9) -0.00444(5) -0.01846(6) -0.00346(5)
Mo 0.03204(8) 0.02529(7) 0.04313(9) -0.00444(5) -0.01846(6) -0.00346(5)
S1 0.0309(3) 0.0378(3) 0.0484(4) -0.0172(3) -0.0098(3) -0.0020(2)
S2 0.0347(3) 0.0341(3) 0.0462(3) -0.0077(2) -0.0154(3) -0.0120(2)
P1 0.0604(5) 0.0448(4) 0.0382(4) 0.0000(3) -0.0207(3) -0.0035(3)
P2 0.0532(4) 0.0437(4) 0.0811(6) -0.0011(4) -0.0430(4) -0.0119(3)
P3 0.0559(4) 0.0309(3) 0.0759(5) -0.0017(3) -0.0352(4) -0.0105(3)
O1 0.0350(8) 0.0298(8) 0.0342(8) -0.0041(6) -0.0091(7) -0.0061(7)
O2 0.0330(8) 0.0342(8) 0.0347(8) -0.0073(6) -0.0135(7) -0.0043(7)
C10 0.0282(11) 0.0339(12) 0.0353(12) -0.0051(9) -0.0123(9) -0.0060(9)
C11 0.0312(12) 0.0363(12) 0.0365(12) -0.0053(9) -0.0130(10) -0.0092(9)
C12 0.0450(14) 0.0470(15) 0.0411(14) 0.0012(11) -0.0140(11) -0.0209(12)
C13 0.0469(15) 0.0658(19) 0.0366(14) -0.0035(12) -0.0068(12) -0.0253(14)
C14 0.0382(14) 0.0620(18) 0.0408(14) -0.0160(12) -0.0033(11) -0.0136(13)
C15 0.0308(12) 0.0394(13) 0.0396(13) -0.0097(10) -0.0080(10) -0.0071(10)
C16 0.087(3) 0.097(3) 0.0372(16) -0.0029(16) -0.0002(16) -0.053(2)
C17 0.141(4) 0.130(4) 0.042(2) 0.006(2) -0.020(2) -0.061(3)
C18 0.080(3) 0.227(7) 0.074(3) 0.006(4) 0.015(2) -0.071(4)
C19 0.255(8) 0.124(4) 0.050(2) 0.005(2) 0.012(3) -0.127(5)
C20 0.0357(12) 0.0267(11) 0.0368(12) -0.0088(9) -0.0126(10) -0.0056(9)
C21 0.0359(13) 0.0374(13) 0.0412(13) -0.0142(10) -0.0110(10) -0.0060(10)
C22 0.0469(15) 0.0474(15) 0.0417(14) -0.0172(11) -0.0074(12) -0.0101(12)
C23 0.0584(17) 0.0507(16) 0.0382(14) -0.0111(11) -0.0156(12) -0.0167(13)
C24 0.0496(15) 0.0395(13) 0.0414(14) -0.0074(10) -0.0217(12) -0.0132(11)
C25 0.0361(12) 0.0270(11) 0.0388(12) -0.0069(9) -0.0137(10) -0.0068(9)
C26 0.079(2) 0.085(2) 0.0415(16) -0.0184(15) -0.0203(16) -0.0264(19)
C27 0.61(2) 0.133(6) 0.151(6) -0.105(5) -0.239(10) 0.108(9)
C28 0.136(5) 0.298(10) 0.064(3) -0.052(4) -0.054(3) -0.025(5)
C29 0.264(9) 0.436(14) 0.039(2) 0.016(4) -0.035(4) -0.263(10)
C31 0.254(8) 0.065(3) 0.123(4) -0.006(3) 0.099(5) -0.058(4)
C32 0.112(4) 0.342(10) 0.118(4) -0.146(6) -0.082(4) 0.073(5)
C33 0.0540(18) 0.0599(19) 0.0504(17) -0.0115(14) -0.0132(14) 0.0030(14)
C41 0.120(4) 0.057(2) 0.144(4) -0.008(2) -0.095(3) -0.025(2)
C42 0.0452(19) 0.126(4) 0.114(3) -0.003(3) -0.033(2) -0.035(2)
C43 0.075(2) 0.065(2) 0.133(4) 0.013(2) -0.078(3) -0.0127(19)
C51 0.070(2) 0.067(2) 0.106(3) 0.011(2) -0.040(2) -0.0361(19)
C52 0.101(3) 0.0433(17) 0.105(3) -0.0287(18) -0.037(2) -0.0162(18)
C53 0.105(3) 0.0361(16) 0.129(3) 0.0104(19) -0.077(3) -0.0149(18)
C61 0.171(7) 0.128(6) 0.127(6) 0.031(5) -0.011(5) 0.010(5)
C62 0.203(9) 0.103(5) 0.129(6) -0.031(4) -0.036(6) 0.005(6)
C63 0.134(6) 0.151(7) 0.122(5) -0.024(5) -0.026(5) 0.012(5)
C64 0.284(14) 0.144(8) 0.193(10) -0.001(6) -0.168(10) -0.035(8)
C65 0.46(3) 0.123(8) 0.169(11) -0.046(7) -0.220(15) 0.061(11)
C66 0.257(12) 0.137(8) 0.068(4) -0.022(4) -0.025(5) 0.108(8)

loop_
_atom_type_symbol
_atom_type_description
_atom_type_scat_dispersion_real
_atom_type_scat_dispersion_imag
_atom_type_scat_source
C C 0.0033 0.0016 'International Tables Vol C Tables 4.2.6.8 and 6.1.1.4'
H H 0.0000 0.0000 'International Tables Vol C Tables 4.2.6.8 and 6.1.1.4'
O O 0.0106 0.0060 'International Tables Vol C Tables 4.2.6.8 and 6.1.1.4'
P P 0.1023 0.0942 'International Tables Vol C Tables 4.2.6.8 and 6.1.1.4'
S S 0.1246 0.1234 'International Tables Vol C Tables 4.2.6.8 and 6.1.1.4'
Mo Mo -1.6832 0.6857 'International Tables Vol C Tables 4.2.6.8 and 6.1.1.4'
W W -0.8490 6.8722 'International Tables Vol C Tables 4.2.6.8 and 6.1.1.4'

loop_
_geom_angle_atom_site_label_1
_geom_angle_atom_site_label_2
_geom_angle_atom_site_label_3
_geom_angle
_geom_angle_site_symmetry_3
H1 W H2 65.1(13) .
H1 W O2 128.0(9) .
H2 W O2 131.1(9) .
H1 W O1 127.2(10) .
H2 W O1 133.5(9) .
O2 W O1 80.44(6) .
H1 W P1 60.5(10) .
H2 W P1 125.5(9) .
O2 W P1 83.95(5) .
O1 W P1 84.76(4) .
H1 W P2 70.6(9) .
H2 W P2 64.8(9) .
O2 W P2 157.63(5) .
O1 W P2 77.65(5) .
P1 W P2 98.41(3) .
H1 W P3 71.7(10) .
H2 W P3 61.1(9) .
O2 W P3 78.24(5) .
O1 W P3 157.97(5) .
P1 W P3 98.42(3) .
P2 W P3 122.96(3) .
H1 W S1 141.7(10) .
H2 W S1 76.6(9) .
O2 W S1 78.87(4) .
O1 W S1 78.76(4) .
P1 W S1 157.88(2) .
P2 W S1 92.42(3) .
P3 W S1 91.66(3) .
C21 S1 C15 99.65(12) .
C21 S1 W 99.71(8) .
C15 S1 W 99.46(8) .
C25 S2 C11 112.48(11) 2_665
C33 P1 C32 101.6(2) .
C33 P1 C31 100.7(3) .
C32 P1 C31 99.9(4) .
C33 P1 W 112.63(10) .
C32 P1 W 120.1(2) .
C31 P1 W 118.80(18) .
C41 P2 C43 101.10(19) .
C41 P2 C42 99.6(2) .
C43 P2 C42 101.5(2) .
C41 P2 W 120.32(15) .
C43 P2 W 116.90(12) .
C42 P2 W 114.40(13) .
C51 P3 C53 101.34(18) .
C51 P3 C52 99.8(2) .
C53 P3 C52 101.1(2) .
C51 P3 W 120.26(13) .
C53 P3 W 116.82(12) .
C52 P3 W 114.41(12) .
C10 O1 W 121.18(14) .
C20 O2 W 121.16(14) .
O1 C10 C15 122.2(2) .
O1 C10 C11 123.3(2) .
C15 C10 C11 114.5(2) .
C12 C11 C10 121.2(2) .
C12 C11 S2 113.61(18) 2_665
C10 C11 S2 124.38(18) 2_665
C13 C12 C11 123.1(2) .
C14 C13 C12 116.5(2) .
C14 C13 C16 119.9(3) .
C12 C13 C16 123.6(3) .
C15 C14 C13 120.9(3) .
C14 C15 C10 123.8(2) .
C14 C15 S1 119.5(2) .
C10 C15 S1 116.69(18) .
C17 C16 C19 108.6(4) .
C17 C16 C18 108.7(4) .
C19 C16 C18 109.3(4) .
C17 C16 C13 109.9(3) .
C19 C16 C13 111.7(3) .
C18 C16 C13 108.6(3) .
O2 C20 C21 122.7(2) .
O2 C20 C25 123.2(2) .
C21 C20 C25 114.1(2) .
C22 C21 C20 123.9(2) .
C22 C21 S1 119.9(2) .
C20 C21 S1 116.11(18) .
C21 C22 C23 120.8(2) .
C24 C23 C22 116.5(2) .
C24 C23 C26 122.2(3) .
C22 C23 C26 121.3(3) .
C25 C24 C23 123.0(2) .
C24 C25 C20 121.6(2) .
C24 C25 S2 114.14(18) .
C20 C25 S2 123.56(18) .
C27 C26 C29 112.5(7) .
C27 C26 C28 106.8(6) .
C29 C26 C28 105.4(5) .
C27 C26 C23 108.7(3) .
C29 C26 C23 110.4(3) .
C28 C26 C23 113.1(3) .
C62 C61 C66 119.6(10) .
C61 C62 C63 119.3(9) .
C64 C63 C62 122.8(10) .
C63 C64 C65 120.0(12) .
C66 C65 C64 114.8(10) .
C61 C66 C65 123.5(10) .

loop_
_geom_bond_atom_site_label_1
_geom_bond_atom_site_label_2
_geom_bond_distance
_geom_bond_site_symmetry_2
W H1 1.63(3) .
W H2 1.68(3) .
W O2 2.1666(16) .
W O1 2.1737(15) .
W P1 2.4210(8) .
W P2 2.4415(8) .
W P3 2.4461(7) .
W S1 2.4607(7) .
S1 C21 1.781(3) .
S1 C15 1.781(3) .
S2 C25 1.765(2) .
S2 C11 1.769(2) 2_665
P1 C33 1.786(3) .
P1 C32 1.796(4) .
P1 C31 1.807(4) .
P2 C41 1.813(4) .
P2 C43 1.826(3) .
P2 C42 1.827(4) .
P3 C51 1.815(3) .
P3 C53 1.823(3) .
P3 C52 1.824(4) .
O1 C10 1.313(3) .
O2 C20 1.313(3) .
C10 C15 1.410(3) .
C10 C11 1.412(3) .
C11 C12 1.392(3) .
C11 S2 1.769(2) 2_665
C12 C13 1.387(4) .
C13 C14 1.387(4) .
C13 C16 1.535(4) .
C14 C15 1.385(4) .
C16 C17 1.514(5) .
C16 C19 1.517(6) .
C16 C18 1.523(7) .
C20 C21 1.412(3) .
C20 C25 1.415(3) .
C21 C22 1.382(4) .
C22 C23 1.391(4) .
C23 C24 1.390(4) .
C23 C26 1.541(4) .
C24 C25 1.384(3) .
C26 C27 1.456(7) .
C26 C29 1.462(6) .
C26 C28 1.488(6) .
C61 C62 1.324(10) .
C61 C66 1.330(12) .
C62 C63 1.342(10) .
C63 C64 1.306(11) .
C64 C65 1.408(15) .
C65 C66 1.370(16) .
